data_4105834
loop_
_publ_author_name
'Olga Ekkert'
'Gerald Kehr'
'Roland Fr\"ohlich'
'Gerhard Erker'

_publ_section_title
;
 P-C Bond Activation Chemistry: Evidence for 1,1-Carboboration Reactions
 Proceeding with Phosphorus-Carbon Bond Cleavage
;
_journal_name_full 'Journal of the American Chemical Society'
_journal_page_first 4610
_journal_page_last 4616
_journal_paper_doi 10.1021/ja1110283
_journal_volume 133
_journal_year 2011
_chemical_formula_sum 'C44 H27 B F15 P'
_chemical_formula_weight 882.44
_chemical_name_systematic
; 
 ? 
;
_space_group_IT_number 14
_symmetry_cell_setting monoclinic
_symmetry_space_group_name_Hall '-P 2ybc'
_symmetry_space_group_name_H-M 'P 1 21/c 1'
_atom_sites_solution_hydrogens geom
_atom_sites_solution_primary direct
_atom_sites_solution_secondary difmap
_audit_creation_method SHELXL-97
_cell_angle_alpha 90.00
_cell_angle_beta 102.427(1)
_cell_angle_gamma 90.00
_cell_formula_units_Z 4
_cell_length_a 12.2935(3)
_cell_length_b 21.9361(7)
_cell_length_c 14.0308(5)
_cell_measurement_reflns_used 6274
_cell_measurement_temperature 223(2)
_cell_measurement_theta_max 68.25
_cell_measurement_theta_min 0.88
_cell_volume 3695.1(2)
_computing_cell_refinement 'Collect (Nonius B.V., 1998)'
_computing_data_collection 'Collect (Nonius B.V., 1998)'
_computing_data_reduction 'Denzo-SMN (Otwinowski & Minor, 1997)'
_computing_molecular_graphics 'XP (BrukerAXS, 2000)'
_computing_publication_material 'SHELXL-97 (Sheldrick, 1997)'
_computing_structure_refinement 'SHELXL-97 (Sheldrick, 1997)'
_computing_structure_solution 'SHELXS-97 (Sheldrick, 1990)'
_diffrn_ambient_temperature 223(2)
_diffrn_measured_fraction_theta_full 0.974
_diffrn_measured_fraction_theta_max 0.974
_diffrn_measurement_device_type 'Nonius KappaCCD APEXII'
_diffrn_measurement_method '\w and \f scans'
_diffrn_radiation_monochromator graphite
_diffrn_radiation_source 'fine-focus sealed tube'
_diffrn_radiation_type CuK\a
_diffrn_radiation_wavelength 1.54178
_diffrn_reflns_av_R_equivalents 0.044
_diffrn_reflns_av_sigmaI/netI 0.0244
_diffrn_reflns_limit_h_max 14
_diffrn_reflns_limit_h_min -14
_diffrn_reflns_limit_k_max 26
_diffrn_reflns_limit_k_min -17
_diffrn_reflns_limit_l_max 15
_diffrn_reflns_limit_l_min -16
_diffrn_reflns_number 28710
_diffrn_reflns_theta_full 67.53
_diffrn_reflns_theta_max 67.53
_diffrn_reflns_theta_min 3.68
_exptl_absorpt_coefficient_mu 1.663
_exptl_absorpt_correction_T_max 0.6812
_exptl_absorpt_correction_T_min 0.5559
_exptl_absorpt_correction_type multi-scan
_exptl_absorpt_process_details 'Denzo (Otwinowski, Borek, Majewski & Minor, 2003)'
_exptl_crystal_colour colourless
_exptl_crystal_density_diffrn 1.586
_exptl_crystal_description block
_exptl_crystal_F_000 1784
_exptl_crystal_size_max 0.40
_exptl_crystal_size_mid 0.30
_exptl_crystal_size_min 0.25
_refine_diff_density_max 0.319
_refine_diff_density_min -0.277
_refine_diff_density_rms 0.048
_refine_ls_extinction_method none
_refine_ls_goodness_of_fit_ref 1.053
_refine_ls_hydrogen_treatment constr
_refine_ls_matrix_type full
_refine_ls_number_parameters 556
_refine_ls_number_reflns 6493
_refine_ls_number_restraints 0
_refine_ls_restrained_S_all 1.053
_refine_ls_R_factor_all 0.0489
_refine_ls_R_factor_gt 0.0440
_refine_ls_shift/su_max 0.001
_refine_ls_shift/su_mean 0.000
_refine_ls_structure_factor_coef Fsqd
_refine_ls_weighting_details 'calc w=1/[\s^2^(Fo^2^)+(0.0662P)^2^+2.0581P] where P=(Fo^2^+2Fc^2^)/3'
_refine_ls_weighting_scheme calc
_refine_ls_wR_factor_gt 0.1198
_refine_ls_wR_factor_ref 0.1239
_reflns_number_gt 5823
_reflns_number_total 6493
_reflns_threshold_expression >2sigma(I)
_cod_data_source_file ja1110283_si_002.cif
_cod_data_source_block erk5410
_cod_database_code 4105834

loop_
_symmetry_equiv_pos_as_xyz
'x, y, z'
'-x, y+1/2, -z+1/2'
'-x, -y, -z'
'x, -y-1/2, z-1/2'

loop_
_atom_site_label
_atom_site_type_symbol
_atom_site_fract_x
_atom_site_fract_y
_atom_site_fract_z
_atom_site_U_iso_or_equiv
_atom_site_adp_type
_atom_site_occupancy
_atom_site_symmetry_multiplicity
_atom_site_calc_flag
_atom_site_refinement_flags
P1 P 0.73186(4) 0.04605(2) 0.84719(3) 0.02883(14) Uani 1 1 d .
B1 B 0.79890(19) 0.06627(10) 0.72409(16) 0.0325(5) Uani 1 1 d .
C1 C 0.61510(16) 0.07858(9) 0.75807(14) 0.0316(4) Uani 1 1 d .
C2 C 0.66946(16) 0.08786(8) 0.68543(14) 0.0316(4) Uani 1 1 d .
C11 C 0.75023(16) 0.08381(9) 0.96823(14) 0.0315(4) Uani 1 1 d .
C12 C 0.76886(17) 0.05126(9) 1.05817(15) 0.0345(4) Uani 1 1 d .
C13 C 0.77483(18) 0.08361(11) 1.14434(15) 0.0402(5) Uani 1 1 d .
H13 H 0.7860 0.0617 1.2032 0.048 Uiso 1 1 calc R
C14 C 0.7652(2) 0.14643(11) 1.14786(16) 0.0446(5) Uani 1 1 d .
C15 C 0.75087(19) 0.17735(10) 1.06011(16) 0.0420(5) Uani 1 1 d .
H15 H 0.7456 0.2201 1.0607 0.050 Uiso 1 1 calc R
C16 C 0.74398(17) 0.14823(9) 0.97132(15) 0.0349(4) Uani 1 1 d .
C17 C 0.7857(2) -0.01661(10) 1.07306(16) 0.0497(6) Uani 1 1 d .
H17A H 0.8103 -0.0252 1.1422 0.075 Uiso 1 1 calc R
H17B H 0.8415 -0.0306 1.0387 0.075 Uiso 1 1 calc R
H17C H 0.7159 -0.0376 1.0479 0.075 Uiso 1 1 calc R
C18 C 0.7717(3) 0.17919(14) 1.2429(2) 0.0670(8) Uani 1 1 d .
H18A H 0.8158 0.2159 1.2439 0.101 Uiso 1 1 calc R
H18B H 0.8063 0.1529 1.2964 0.101 Uiso 1 1 calc R
H18C H 0.6972 0.1899 1.2498 0.101 Uiso 1 1 calc R
C19 C 0.7313(2) 0.18990(9) 0.88447(16) 0.0409(5) Uani 1 1 d .
H19A H 0.6543 0.2029 0.8648 0.061 Uiso 1 1 calc R
H19B H 0.7526 0.1684 0.8309 0.061 Uiso 1 1 calc R
H19C H 0.7788 0.2253 0.9016 0.061 Uiso 1 1 calc R
C21 C 0.72207(16) -0.03641(8) 0.86228(13) 0.0302(4) Uani 1 1 d .
C22 C 0.62175(17) -0.06555(9) 0.86812(14) 0.0337(4) Uani 1 1 d .
C23 C 0.61969(18) -0.12888(10) 0.87180(15) 0.0395(5) Uani 1 1 d .
H23 H 0.5524 -0.1485 0.8743 0.047 Uiso 1 1 calc R
C24 C 0.7135(2) -0.16428(10) 0.87197(16) 0.0427(5) Uani 1 1 d .
C25 C 0.81219(19) -0.13421(10) 0.87177(16) 0.0401(5) Uani 1 1 d .
H25 H 0.8772 -0.1574 0.8748 0.048 Uiso 1 1 calc R
C26 C 0.81914(17) -0.07102(9) 0.86720(14) 0.0338(4) Uani 1 1 d .
C27 C 0.51860(18) -0.03181(10) 0.87802(18) 0.0425(5) Uani 1 1 d .
H27A H 0.4736 -0.0233 0.8137 0.064 Uiso 1 1 calc R
H27B H 0.5393 0.0062 0.9124 0.064 Uiso 1 1 calc R
H27C H 0.4762 -0.0566 0.9144 0.064 Uiso 1 1 calc R
C28 C 0.7089(2) -0.23283(11) 0.8756(2) 0.0613(7) Uani 1 1 d .
H28A H 0.7808 -0.2495 0.8717 0.092 Uiso 1 1 calc R
H28B H 0.6526 -0.2476 0.8211 0.092 Uiso 1 1 calc R
H28C H 0.6901 -0.2455 0.9364 0.092 Uiso 1 1 calc R
C29 C 0.93450(18) -0.04448(10) 0.87908(18) 0.0429(5) Uani 1 1 d .
H29A H 0.9749 -0.0498 0.9460 0.064 Uiso 1 1 calc R
H29B H 0.9290 -0.0014 0.8634 0.064 Uiso 1 1 calc R
H29C H 0.9738 -0.0652 0.8355 0.064 Uiso 1 1 calc R
C31 C 0.49699(17) 0.09154(9) 0.75784(15) 0.0338(4) Uani 1 1 d .
C32 C 0.46394(19) 0.12263(10) 0.83333(17) 0.0411(5) Uani 1 1 d .
H32 H 0.5175 0.1347 0.8886 0.049 Uiso 1 1 calc R
C33 C 0.3526(2) 0.13589(11) 0.8275(2) 0.0513(6) Uani 1 1 d .
H33 H 0.3311 0.1579 0.8779 0.062 Uiso 1 1 calc R
C34 C 0.2734(2) 0.11716(12) 0.7484(2) 0.0548(6) Uani 1 1 d .
H34 H 0.1979 0.1262 0.7449 0.066 Uiso 1 1 calc R
C35 C 0.3046(2) 0.08521(13) 0.67433(19) 0.0549(6) Uani 1 1 d .
H35 H 0.2500 0.0719 0.6207 0.066 Uiso 1 1 calc R
C36 C 0.41566(18) 0.07245(11) 0.67808(16) 0.0429(5) Uani 1 1 d .
H36 H 0.4363 0.0509 0.6268 0.051 Uiso 1 1 calc R
C41 C 0.61801(17) 0.11777(9) 0.59118(14) 0.0342(4) Uani 1 1 d .
C42 C 0.57468(18) 0.17670(10) 0.58790(15) 0.0379(5) Uani 1 1 d .
F42 F 0.57562(12) 0.20689(6) 0.67092(9) 0.0502(3) Uani 1 1 d .
C43 C 0.53254(19) 0.20668(10) 0.50140(17) 0.0435(5) Uani 1 1 d .
F43 F 0.49417(14) 0.26382(6) 0.50241(11) 0.0620(4) Uani 1 1 d .
C44 C 0.5306(2) 0.17846(11) 0.41412(16) 0.0455(5) Uani 1 1 d .
F44 F 0.49005(15) 0.20779(7) 0.33013(10) 0.0660(4) Uani 1 1 d .
C45 C 0.5726(2) 0.12065(11) 0.41359(15) 0.0440(5) Uani 1 1 d .
F45 F 0.57290(15) 0.09251(7) 0.32904(10) 0.0655(4) Uani 1 1 d .
C46 C 0.61519(19) 0.09155(10) 0.50049(16) 0.0411(5) Uani 1 1 d .
F46 F 0.65643(14) 0.03540(6) 0.49514(10) 0.0595(4) Uani 1 1 d .
C51 C 0.88900(17) 0.12227(9) 0.73816(15) 0.0351(4) Uani 1 1 d .
C52 C 0.96011(18) 0.13922(10) 0.82436(16) 0.0382(5) Uani 1 1 d .
F52 F 0.96291(11) 0.10670(6) 0.90642(9) 0.0499(3) Uani 1 1 d .
C53 C 1.03026(19) 0.18880(11) 0.83478(18) 0.0462(5) Uani 1 1 d .
F53 F 1.09480(14) 0.20286(8) 0.92137(12) 0.0698(5) Uani 1 1 d .
C54 C 1.0339(2) 0.22417(11) 0.7551(2) 0.0501(6) Uani 1 1 d .
F54 F 1.09986(15) 0.27310(8) 0.76429(14) 0.0768(5) Uani 1 1 d .
C55 C 0.9698(2) 0.20837(11) 0.66621(18) 0.0471(6) Uani 1 1 d .
F55 F 0.97445(13) 0.24130(7) 0.58616(12) 0.0651(4) Uani 1 1 d .
C56 C 0.89926(18) 0.15865(10) 0.65896(16) 0.0406(5) Uani 1 1 d .
F56 F 0.83976(12) 0.14465(7) 0.56922(9) 0.0545(4) Uani 1 1 d .
C61 C 0.83677(17) 0.00623(9) 0.67123(15) 0.0352(4) Uani 1 1 d .
C62 C 0.94273(19) -0.00226(10) 0.65218(17) 0.0424(5) Uani 1 1 d .
F62 F 1.02336(11) 0.03975(7) 0.67970(12) 0.0589(4) Uani 1 1 d .
C63 C 0.9747(2) -0.05288(12) 0.60651(19) 0.0528(6) Uani 1 1 d .
F63 F 1.07802(14) -0.05674(8) 0.59028(14) 0.0757(5) Uani 1 1 d .
C64 C 0.9001(2) -0.09974(11) 0.57854(19) 0.0559(6) Uani 1 1 d .
F64 F 0.92979(17) -0.14924(8) 0.53468(15) 0.0853(6) Uani 1 1 d .
C65 C 0.7950(2) -0.09427(10) 0.59533(18) 0.0492(6) Uani 1 1 d .
F65 F 0.72058(15) -0.13925(7) 0.56806(13) 0.0695(4) Uani 1 1 d .
C66 C 0.76499(19) -0.04251(9) 0.63956(15) 0.0385(5) Uani 1 1 d .
F66 F 0.65925(11) -0.04091(6) 0.65016(9) 0.0453(3) Uani 1 1 d .

loop_
_atom_site_aniso_label
_atom_site_aniso_U_11
_atom_site_aniso_U_22
_atom_site_aniso_U_33
_atom_site_aniso_U_23
_atom_site_aniso_U_13
_atom_site_aniso_U_12
P1 0.0304(3) 0.0266(2) 0.0287(3) 0.00038(18) 0.00469(19) -0.00082(18)
B1 0.0346(12) 0.0326(11) 0.0305(11) 0.0022(9) 0.0071(9) -0.0009(9)
C1 0.0340(10) 0.0289(9) 0.0307(10) -0.0016(7) 0.0043(8) -0.0004(8)
C2 0.0345(10) 0.0283(9) 0.0307(10) -0.0030(7) 0.0044(8) -0.0009(8)
C11 0.0305(10) 0.0328(10) 0.0302(10) -0.0012(8) 0.0044(8) -0.0025(8)
C12 0.0313(10) 0.0375(11) 0.0338(10) 0.0008(8) 0.0048(8) -0.0037(8)
C13 0.0393(11) 0.0485(12) 0.0322(11) 0.0013(9) 0.0064(9) -0.0035(9)
C14 0.0470(13) 0.0488(13) 0.0384(12) -0.0090(10) 0.0098(10) -0.0004(10)
C15 0.0462(12) 0.0361(11) 0.0435(12) -0.0061(9) 0.0093(10) 0.0001(9)
C16 0.0333(10) 0.0342(10) 0.0368(11) -0.0020(8) 0.0066(8) -0.0014(8)
C17 0.0728(17) 0.0412(12) 0.0308(11) 0.0061(9) 0.0014(11) -0.0026(11)
C18 0.098(2) 0.0611(16) 0.0443(15) -0.0135(12) 0.0212(14) 0.0001(16)
C19 0.0507(13) 0.0291(10) 0.0423(12) -0.0012(9) 0.0083(10) -0.0006(9)
C21 0.0351(10) 0.0280(9) 0.0266(9) -0.0011(7) 0.0047(8) -0.0022(8)
C22 0.0368(11) 0.0336(10) 0.0295(10) 0.0004(8) 0.0050(8) -0.0021(8)
C23 0.0419(12) 0.0354(11) 0.0396(11) 0.0020(9) 0.0052(9) -0.0081(9)
C24 0.0538(13) 0.0305(11) 0.0427(12) -0.0011(9) 0.0081(10) -0.0028(10)
C25 0.0442(12) 0.0331(10) 0.0424(12) -0.0003(9) 0.0078(9) 0.0060(9)
C26 0.0379(11) 0.0323(10) 0.0305(10) 0.0021(8) 0.0056(8) 0.0010(8)
C27 0.0375(11) 0.0406(11) 0.0524(13) 0.0051(10) 0.0159(10) -0.0035(9)
C28 0.0659(17) 0.0329(12) 0.083(2) -0.0022(12) 0.0110(15) -0.0040(11)
C29 0.0338(11) 0.0436(12) 0.0500(13) 0.0101(10) 0.0063(9) 0.0052(9)
C31 0.0347(10) 0.0313(10) 0.0351(10) 0.0059(8) 0.0068(8) 0.0017(8)
C32 0.0406(12) 0.0392(11) 0.0446(12) -0.0028(9) 0.0113(9) -0.0004(9)
C33 0.0476(14) 0.0432(12) 0.0688(16) 0.0013(11) 0.0252(12) 0.0055(11)
C34 0.0342(12) 0.0578(15) 0.0744(18) 0.0202(13) 0.0165(12) 0.0092(11)
C35 0.0363(12) 0.0729(17) 0.0507(14) 0.0145(12) -0.0015(10) -0.0046(12)
C36 0.0374(12) 0.0519(13) 0.0382(12) 0.0030(10) 0.0055(9) -0.0044(10)
C41 0.0326(10) 0.0368(10) 0.0320(10) 0.0029(8) 0.0043(8) -0.0023(8)
C42 0.0400(11) 0.0379(11) 0.0352(11) 0.0007(9) 0.0070(9) -0.0009(9)
F42 0.0717(9) 0.0401(7) 0.0379(7) 0.0002(5) 0.0098(6) 0.0115(6)
C43 0.0459(13) 0.0378(11) 0.0452(13) 0.0087(9) 0.0065(10) 0.0034(10)
F43 0.0822(11) 0.0456(8) 0.0563(9) 0.0133(6) 0.0106(8) 0.0189(7)
C44 0.0485(13) 0.0507(13) 0.0332(11) 0.0114(10) -0.0006(9) -0.0039(10)
F44 0.0866(11) 0.0638(9) 0.0393(8) 0.0178(7) -0.0048(7) 0.0047(8)
C45 0.0514(13) 0.0489(13) 0.0285(11) -0.0023(9) 0.0013(9) -0.0065(10)
F45 0.0959(12) 0.0654(9) 0.0300(7) -0.0041(6) 0.0023(7) 0.0046(8)
C46 0.0455(12) 0.0381(11) 0.0379(12) 0.0000(9) 0.0051(9) 0.0012(9)
F46 0.0897(11) 0.0473(8) 0.0367(7) -0.0058(6) 0.0031(7) 0.0172(7)
C51 0.0359(11) 0.0321(10) 0.0389(11) 0.0001(8) 0.0116(9) 0.0012(8)
C52 0.0383(11) 0.0362(11) 0.0410(11) 0.0021(9) 0.0104(9) -0.0016(9)
F52 0.0474(7) 0.0578(8) 0.0410(7) 0.0076(6) 0.0016(6) -0.0142(6)
C53 0.0410(12) 0.0467(13) 0.0506(14) -0.0062(10) 0.0092(10) -0.0080(10)
F53 0.0719(10) 0.0750(10) 0.0578(9) -0.0104(8) 0.0035(8) -0.0353(8)
C54 0.0473(13) 0.0393(12) 0.0666(16) -0.0004(11) 0.0190(12) -0.0134(10)
F54 0.0837(12) 0.0586(9) 0.0897(12) 0.0023(8) 0.0220(10) -0.0375(9)
C55 0.0480(13) 0.0429(12) 0.0547(14) 0.0131(10) 0.0203(11) 0.0013(10)
F55 0.0673(10) 0.0646(9) 0.0670(10) 0.0258(8) 0.0223(8) -0.0109(8)
C56 0.0397(11) 0.0414(11) 0.0426(12) 0.0033(9) 0.0130(9) 0.0019(9)
F56 0.0538(8) 0.0714(9) 0.0384(7) 0.0080(6) 0.0099(6) -0.0110(7)
C61 0.0395(11) 0.0348(10) 0.0313(10) 0.0016(8) 0.0074(8) 0.0031(9)
C62 0.0400(12) 0.0430(12) 0.0445(12) -0.0021(9) 0.0096(9) 0.0029(10)
F62 0.0385(7) 0.0601(9) 0.0807(10) -0.0142(7) 0.0185(7) -0.0021(6)
C63 0.0502(14) 0.0570(15) 0.0539(15) -0.0020(11) 0.0172(11) 0.0163(12)
F63 0.0617(10) 0.0820(11) 0.0917(13) -0.0136(9) 0.0349(9) 0.0201(8)
C64 0.0719(18) 0.0434(13) 0.0540(15) -0.0104(11) 0.0174(13) 0.0135(12)
F64 0.1030(14) 0.0602(10) 0.0995(14) -0.0309(9) 0.0369(11) 0.0174(9)
C65 0.0648(16) 0.0370(12) 0.0456(13) -0.0080(10) 0.0113(11) -0.0032(11)
F65 0.0855(11) 0.0450(8) 0.0782(11) -0.0231(7) 0.0180(9) -0.0142(8)
C66 0.0447(12) 0.0367(11) 0.0337(11) 0.0002(8) 0.0077(9) 0.0010(9)
F66 0.0451(7) 0.0427(7) 0.0484(7) -0.0073(5) 0.0108(6) -0.0084(5)

loop_
_atom_type_symbol
_atom_type_description
_atom_type_scat_dispersion_real
_atom_type_scat_dispersion_imag
_atom_type_scat_source
C C 0.0181 0.0091 'International Tables Vol C Tables 4.2.6.8 and 6.1.1.4'
H H 0.0000 0.0000 'International Tables Vol C Tables 4.2.6.8 and 6.1.1.4'
B B 0.0090 0.0039 'International Tables Vol C Tables 4.2.6.8 and 6.1.1.4'
F F 0.0727 0.0534 'International Tables Vol C Tables 4.2.6.8 and 6.1.1.4'
P P 0.2955 0.4335 'International Tables Vol C Tables 4.2.6.8 and 6.1.1.4'

loop_
_geom_angle_atom_site_label_1
_geom_angle_atom_site_label_2
_geom_angle_atom_site_label_3
_geom_angle
C21 P1 C1 113.75(9)
C21 P1 C11 109.46(9)
C1 P1 C11 111.90(9)
C21 P1 B1 110.43(9)
C1 P1 B1 75.33(9)
C11 P1 B1 131.34(9)
C61 B1 C2 115.85(17)
C61 B1 C51 114.18(17)
C2 B1 C51 114.01(17)
C61 B1 P1 113.72(14)
C2 B1 P1 79.01(11)
C51 B1 P1 115.55(14)
C2 C1 C31 127.96(18)
C2 C1 P1 97.56(14)
C31 C1 P1 134.47(15)
C1 C2 C41 123.53(18)
C1 C2 B1 108.08(17)
C41 C2 B1 128.20(17)
C16 C11 C12 118.18(18)
C16 C11 P1 118.42(15)
C12 C11 P1 123.40(15)
C13 C12 C11 118.86(19)
C13 C12 C17 113.74(18)
C11 C12 C17 127.39(18)
C14 C13 C12 123.4(2)
C14 C13 H13 118.3
C12 C13 H13 118.3
C15 C14 C13 116.9(2)
C15 C14 C18 121.9(2)
C13 C14 C18 121.3(2)
C14 C15 C16 123.1(2)
C14 C15 H15 118.5
C16 C15 H15 118.5
C15 C16 C11 119.60(19)
C15 C16 C19 115.07(18)
C11 C16 C19 125.32(18)
C12 C17 H17A 109.5
C12 C17 H17B 109.5
H17A C17 H17B 109.5
C12 C17 H17C 109.5
H17A C17 H17C 109.5
H17B C17 H17C 109.5
C14 C18 H18A 109.5
C14 C18 H18B 109.5
H18A C18 H18B 109.5
C14 C18 H18C 109.5
H18A C18 H18C 109.5
H18B C18 H18C 109.5
C16 C19 H19A 109.5
C16 C19 H19B 109.5
H19A C19 H19B 109.5
C16 C19 H19C 109.5
H19A C19 H19C 109.5
H19B C19 H19C 109.5
C26 C21 C22 119.87(18)
C26 C21 P1 117.67(15)
C22 C21 P1 122.45(15)
C23 C22 C21 118.63(19)
C23 C22 C27 117.83(19)
C21 C22 C27 123.38(18)
C24 C23 C22 122.4(2)
C24 C23 H23 118.8
C22 C23 H23 118.8
C25 C24 C23 117.5(2)
C25 C24 C28 121.1(2)
C23 C24 C28 121.3(2)
C24 C25 C26 122.6(2)
C24 C25 H25 118.7
C26 C25 H25 118.7
C25 C26 C21 118.77(19)
C25 C26 C29 116.42(19)
C21 C26 C29 124.46(18)
C22 C27 H27A 109.5
C22 C27 H27B 109.5
H27A C27 H27B 109.5
C22 C27 H27C 109.5
H27A C27 H27C 109.5
H27B C27 H27C 109.5
C24 C28 H28A 109.5
C24 C28 H28B 109.5
H28A C28 H28B 109.5
C24 C28 H28C 109.5
H28A C28 H28C 109.5
H28B C28 H28C 109.5
C26 C29 H29A 109.5
C26 C29 H29B 109.5
H29A C29 H29B 109.5
C26 C29 H29C 109.5
H29A C29 H29C 109.5
H29B C29 H29C 109.5
C32 C31 C36 118.8(2)
C32 C31 C1 122.67(19)
C36 C31 C1 118.55(19)
C33 C32 C31 120.3(2)
C33 C32 H32 119.9
C31 C32 H32 119.9
C34 C33 C32 120.4(2)
C34 C33 H33 119.8
C32 C33 H33 119.8
C33 C34 C35 120.0(2)
C33 C34 H34 120.0
C35 C34 H34 120.0
C34 C35 C36 120.5(2)
C34 C35 H35 119.8
C36 C35 H35 119.8
C35 C36 C31 120.1(2)
C35 C36 H36 120.0
C31 C36 H36 120.0
C46 C41 C42 114.77(18)
C46 C41 C2 123.54(18)
C42 C41 C2 121.57(18)
F42 C42 C43 117.46(19)
F42 C42 C41 119.89(18)
C43 C42 C41 122.6(2)
F43 C43 C44 119.62(19)
F43 C43 C42 120.2(2)
C44 C43 C42 120.2(2)
F44 C44 C43 120.1(2)
F44 C44 C45 120.6(2)
C43 C44 C45 119.3(2)
F45 C45 C44 120.32(19)
F45 C45 C46 119.9(2)
C44 C45 C46 119.8(2)
F46 C46 C45 116.94(19)
F46 C46 C41 119.76(19)
C45 C46 C41 123.3(2)
C52 C51 C56 113.24(19)
C52 C51 B1 126.25(18)
C56 C51 B1 120.51(18)
F52 C52 C53 115.28(19)
F52 C52 C51 120.00(18)
C53 C52 C51 124.7(2)
F53 C53 C54 119.6(2)
F53 C53 C52 121.0(2)
C54 C53 C52 119.4(2)
F54 C54 C55 120.7(2)
F54 C54 C53 120.2(2)
C55 C54 C53 119.1(2)
F55 C55 C54 120.3(2)
F55 C55 C56 120.0(2)
C54 C55 C56 119.7(2)
F56 C56 C55 117.0(2)
F56 C56 C51 119.31(19)
C55 C56 C51 123.7(2)
C66 C61 C62 112.85(19)
C66 C61 B1 122.77(18)
C62 C61 B1 124.38(19)
F62 C62 C63 114.7(2)
F62 C62 C61 120.83(19)
C63 C62 C61 124.5(2)
F63 C63 C64 120.1(2)
F63 C63 C62 120.3(2)
C64 C63 C62 119.6(2)
F64 C64 C65 120.8(2)
F64 C64 C63 120.4(2)
C65 C64 C63 118.8(2)
F65 C65 C64 119.8(2)
F65 C65 C66 120.0(2)
C64 C65 C66 120.2(2)
F66 C66 C65 115.5(2)
F66 C66 C61 120.40(18)
C65 C66 C61 124.1(2)

loop_
_geom_bond_atom_site_label_1
_geom_bond_atom_site_label_2
_geom_bond_distance
P1 C21 1.8281(19)
P1 C1 1.833(2)
P1 C11 1.859(2)
P1 B1 2.115(2)
B1 C61 1.628(3)
B1 C2 1.637(3)
B1 C51 1.637(3)
C1 C2 1.349(3)
C1 C31 1.479(3)
C2 C41 1.490(3)
C11 C16 1.416(3)
C11 C12 1.425(3)
C12 C13 1.390(3)
C12 C17 1.511(3)
C13 C14 1.385(3)
C13 H13 0.9400
C14 C15 1.383(3)
C14 C18 1.502(3)
C15 C16 1.386(3)
C15 H15 0.9400
C16 C19 1.504(3)
C17 H17A 0.9700
C17 H17B 0.9700
C17 H17C 0.9700
C18 H18A 0.9700
C18 H18B 0.9700
C18 H18C 0.9700
C19 H19A 0.9700
C19 H19B 0.9700
C19 H19C 0.9700
C21 C26 1.404(3)
C21 C22 1.407(3)
C22 C23 1.391(3)
C22 C27 1.500(3)
C23 C24 1.390(3)
C23 H23 0.9400
C24 C25 1.381(3)
C24 C28 1.506(3)
C25 C26 1.391(3)
C25 H25 0.9400
C26 C29 1.509(3)
C27 H27A 0.9700
C27 H27B 0.9700
C27 H27C 0.9700
C28 H28A 0.9700
C28 H28B 0.9700
C28 H28C 0.9700
C29 H29A 0.9700
C29 H29B 0.9700
C29 H29C 0.9700
C31 C32 1.392(3)
C31 C36 1.395(3)
C32 C33 1.385(3)
C32 H32 0.9400
C33 C34 1.371(4)
C33 H33 0.9400
C34 C35 1.374(4)
C34 H34 0.9400
C35 C36 1.384(3)
C35 H35 0.9400
C36 H36 0.9400
C41 C46 1.390(3)
C41 C42 1.395(3)
C42 F42 1.338(2)
C42 C43 1.380(3)
C43 F43 1.340(3)
C43 C44 1.368(3)
C44 F44 1.341(2)
C44 C45 1.370(3)
C45 F45 1.338(3)
C45 C46 1.376(3)
C46 F46 1.340(3)
C51 C52 1.382(3)
C51 C56 1.396(3)
C52 F52 1.349(2)
C52 C53 1.376(3)
C53 F53 1.336(3)
C53 C54 1.370(4)
C54 F54 1.334(3)
C54 C55 1.368(4)
C55 F55 1.347(3)
C55 C56 1.384(3)
C56 F56 1.349(3)
C61 C66 1.397(3)
C61 C62 1.397(3)
C62 F62 1.348(3)
C62 C63 1.381(3)
C63 F63 1.340(3)
C63 C64 1.377(4)
C64 F64 1.337(3)
C64 C65 1.367(4)
C65 F65 1.344(3)
C65 C66 1.382(3)
C66 F66 1.340(3)

loop_
_geom_torsion_atom_site_label_1
_geom_torsion_atom_site_label_2
_geom_torsion_atom_site_label_3
_geom_torsion_atom_site_label_4
_geom_torsion
C21 P1 B1 C61 -4.03(17)
C1 P1 B1 C61 -114.32(16)
C11 P1 B1 C61 139.23(14)
C21 P1 B1 C2 109.54(11)
C1 P1 B1 C2 -0.75(10)
C11 P1 B1 C2 -107.20(13)
C21 P1 B1 C51 -138.95(15)
C1 P1 B1 C51 110.76(16)
C11 P1 B1 C51 4.3(2)
C21 P1 C1 C2 -105.30(14)
C11 P1 C1 C2 130.00(13)
B1 P1 C1 C2 0.90(13)
C21 P1 C1 C31 73.9(2)
C11 P1 C1 C31 -50.8(2)
B1 P1 C1 C31 -179.9(2)
C31 C1 C2 C41 4.2(3)
P1 C1 C2 C41 -176.47(16)
C31 C1 C2 B1 179.51(18)
P1 C1 C2 B1 -1.18(17)
C61 B1 C2 C1 112.22(19)
C51 B1 C2 C1 -112.20(19)
P1 B1 C2 C1 1.04(14)
C61 B1 C2 C41 -72.8(3)
C51 B1 C2 C41 62.8(3)
P1 B1 C2 C41 176.04(18)
C21 P1 C11 C16 -171.29(15)
C1 P1 C11 C16 -44.24(18)
B1 P1 C11 C16 45.2(2)
C21 P1 C11 C12 7.87(19)
C1 P1 C11 C12 134.91(17)
B1 P1 C11 C12 -135.65(16)
C16 C11 C12 C13 3.0(3)
P1 C11 C12 C13 -176.16(15)
C16 C11 C12 C17 -175.8(2)
P1 C11 C12 C17 5.0(3)
C11 C12 C13 C14 -1.0(3)
C17 C12 C13 C14 178.0(2)
C12 C13 C14 C15 -1.2(3)
C12 C13 C14 C18 179.7(2)
C13 C14 C15 C16 1.2(3)
C18 C14 C15 C16 -179.6(2)
C14 C15 C16 C11 0.8(3)
C14 C15 C16 C19 -178.5(2)
C12 C11 C16 C15 -2.9(3)
P1 C11 C16 C15 176.25(16)
C12 C11 C16 C19 176.35(19)
P1 C11 C16 C19 -4.5(3)
C1 P1 C21 C26 136.68(15)
C11 P1 C21 C26 -97.33(16)
B1 P1 C21 C26 54.23(17)
C1 P1 C21 C22 -42.78(19)
C11 P1 C21 C22 83.22(17)
B1 P1 C21 C22 -125.23(16)
C26 C21 C22 C23 -4.5(3)
P1 C21 C22 C23 174.96(15)
C26 C21 C22 C27 170.87(19)
P1 C21 C22 C27 -9.7(3)
C21 C22 C23 C24 1.4(3)
C27 C22 C23 C24 -174.2(2)
C22 C23 C24 C25 2.2(3)
C22 C23 C24 C28 -179.8(2)
C23 C24 C25 C26 -2.8(3)
C28 C24 C25 C26 179.2(2)
C24 C25 C26 C21 -0.2(3)
C24 C25 C26 C29 173.3(2)
C22 C21 C26 C25 3.9(3)
P1 C21 C26 C25 -175.55(15)
C22 C21 C26 C29 -169.02(19)
P1 C21 C26 C29 11.5(3)
C2 C1 C31 C32 -131.8(2)
P1 C1 C31 C32 49.2(3)
C2 C1 C31 C36 47.4(3)
P1 C1 C31 C36 -131.6(2)
C36 C31 C32 C33 -2.0(3)
C1 C31 C32 C33 177.2(2)
C31 C32 C33 C34 1.7(4)
C32 C33 C34 C35 -0.2(4)
C33 C34 C35 C36 -0.9(4)
C34 C35 C36 C31 0.6(4)
C32 C31 C36 C35 0.9(3)
C1 C31 C36 C35 -178.3(2)
C1 C2 C41 C46 -125.7(2)
B1 C2 C41 C46 60.0(3)
C1 C2 C41 C42 58.4(3)
B1 C2 C41 C42 -115.9(2)
C46 C41 C42 F42 -178.41(19)
C2 C41 C42 F42 -2.1(3)
C46 C41 C42 C43 -0.1(3)
C2 C41 C42 C43 176.1(2)
F42 C42 C43 F43 -0.2(3)
C41 C42 C43 F43 -178.5(2)
F42 C42 C43 C44 179.2(2)
C41 C42 C43 C44 0.9(4)
F43 C43 C44 F44 -0.2(4)
C42 C43 C44 F44 -179.7(2)
F43 C43 C44 C45 178.3(2)
C42 C43 C44 C45 -1.2(4)
F44 C44 C45 F45 -0.6(4)
C43 C44 C45 F45 -179.1(2)
F44 C44 C45 C46 179.1(2)
C43 C44 C45 C46 0.6(4)
F45 C45 C46 F46 0.6(3)
C44 C45 C46 F46 -179.1(2)
F45 C45 C46 C41 179.9(2)
C44 C45 C46 C41 0.2(4)
C42 C41 C46 F46 178.9(2)
C2 C41 C46 F46 2.7(3)
C42 C41 C46 C45 -0.4(3)
C2 C41 C46 C45 -176.6(2)
C61 B1 C51 C52 -104.6(2)
C2 B1 C51 C52 119.1(2)
P1 B1 C51 C52 30.1(3)
C61 B1 C51 C56 75.9(2)
C2 B1 C51 C56 -60.5(3)
P1 B1 C51 C56 -149.41(17)
C56 C51 C52 F52 -177.30(19)
B1 C51 C52 F52 3.1(3)
C56 C51 C52 C53 3.6(3)
B1 C51 C52 C53 -176.0(2)
F52 C52 C53 F53 -0.6(3)
C51 C52 C53 F53 178.5(2)
F52 C52 C53 C54 179.3(2)
C51 C52 C53 C54 -1.6(4)
F53 C53 C54 F54 -1.4(4)
C52 C53 C54 F54 178.7(2)
F53 C53 C54 C55 178.2(2)
C52 C53 C54 C55 -1.7(4)
F54 C54 C55 F55 1.6(4)
C53 C54 C55 F55 -178.0(2)
F54 C54 C55 C56 -177.8(2)
C53 C54 C55 C56 2.6(4)
F55 C55 C56 F56 1.8(3)
C54 C55 C56 F56 -178.8(2)
F55 C55 C56 C51 -179.7(2)
C54 C55 C56 C51 -0.3(4)
C52 C51 C56 F56 175.80(19)
B1 C51 C56 F56 -4.6(3)
C52 C51 C56 C55 -2.6(3)
B1 C51 C56 C55 177.0(2)
C2 B1 C61 C66 -34.6(3)
C51 B1 C61 C66 -170.14(19)
P1 B1 C61 C66 54.3(2)
C2 B1 C61 C62 145.0(2)
C51 B1 C61 C62 9.5(3)
P1 B1 C61 C62 -126.02(19)
C66 C61 C62 F62 -178.6(2)
B1 C61 C62 F62 1.7(3)
C66 C61 C62 C63 0.4(3)
B1 C61 C62 C63 -179.3(2)
F62 C62 C63 F63 -1.8(3)
C61 C62 C63 F63 179.2(2)
F62 C62 C63 C64 177.6(2)
C61 C62 C63 C64 -1.4(4)
F63 C63 C64 F64 -0.3(4)
C62 C63 C64 F64 -179.7(2)
F63 C63 C64 C65 -179.5(2)
C62 C63 C64 C65 1.2(4)
F64 C64 C65 F65 0.4(4)
C63 C64 C65 F65 179.6(2)
F64 C64 C65 C66 -179.1(2)
C63 C64 C65 C66 0.0(4)
F65 C65 C66 F66 -1.4(3)
C64 C65 C66 F66 178.2(2)
F65 C65 C66 C61 179.3(2)
C64 C65 C66 C61 -1.1(4)
C62 C61 C66 F66 -178.35(18)
B1 C61 C66 F66 1.4(3)
C62 C61 C66 C65 0.9(3)
B1 C61 C66 C65 -179.4(2)
